data_4119868
loop_
_publ_author_name
'Jiaxiang Chu'
'Christos E. Kefalidis'
'Laurent Maron'
'Xuebing Leng'
'Yaofeng Chen'

_publ_section_title
;
 Chameleon Behavior of a Newly Synthesized Scandium Nitrilimine Derivative
;
_journal_name_full 'Journal of the American Chemical Society'
_journal_page_first 8165
_journal_page_last 8168
_journal_paper_doi 10.1021/ja403387v
_journal_volume 135
_journal_year 2013
_chemical_formula_sum 'C49 H76 N9 O2 Sc Si'
_chemical_formula_weight 896.24
_chemical_name_systematic
; 
 ? 
;
_space_group_IT_number 2
_symmetry_cell_setting triclinic
_symmetry_space_group_name_Hall '-P 1'
_symmetry_space_group_name_H-M 'P -1'
_atom_sites_solution_hydrogens geom
_atom_sites_solution_primary direct
_atom_sites_solution_secondary difmap
_audit_creation_method SHELXL-97
_cell_angle_alpha 91.276(2)
_cell_angle_beta 105.320(2)
_cell_angle_gamma 98.937(2)
_cell_formula_units_Z 4
_cell_length_a 14.7364(19)
_cell_length_b 20.007(3)
_cell_length_c 20.563(3)
_cell_measurement_reflns_used 7365
_cell_measurement_temperature 133(2)
_cell_measurement_theta_max 26.83
_cell_measurement_theta_min 2.24
_cell_volume 5763.4(14)
_computing_cell_refinement 'Bruker SAINT'
_computing_data_collection 'Bruker APEX2'
_computing_data_reduction 'Bruker SAINT'
_computing_molecular_graphics 'Bruker SHELXTL'
_computing_publication_material 'Bruker SHELXTL'
_computing_structure_refinement 'SHELXL-97 (Sheldrick, 2008)'
_computing_structure_solution 'SHELXS-97 (Sheldrick, 2008)'
_diffrn_ambient_temperature 133(2)
_diffrn_measured_fraction_theta_full 0.992
_diffrn_measured_fraction_theta_max 0.992
_diffrn_measurement_device_type 'Bruker APEX-II CCD'
_diffrn_measurement_method '\f and \w scans'
_diffrn_radiation_monochromator graphite
_diffrn_radiation_source 'fine-focus sealed tube'
_diffrn_radiation_type MoK\a
_diffrn_radiation_wavelength 0.71073
_diffrn_reflns_av_R_equivalents 0.0620
_diffrn_reflns_av_sigmaI/netI 0.1301
_diffrn_reflns_limit_h_max 16
_diffrn_reflns_limit_h_min -18
_diffrn_reflns_limit_k_max 24
_diffrn_reflns_limit_k_min -24
_diffrn_reflns_limit_l_max 25
_diffrn_reflns_limit_l_min -24
_diffrn_reflns_number 40818
_diffrn_reflns_theta_full 26.00
_diffrn_reflns_theta_max 26.00
_diffrn_reflns_theta_min 1.03
_exptl_absorpt_coefficient_mu 0.189
_exptl_absorpt_correction_T_max 0.9668
_exptl_absorpt_correction_T_min 0.9490
_exptl_absorpt_correction_type multi-scan
_exptl_absorpt_process_details sadabs
_exptl_crystal_colour yellow
_exptl_crystal_density_diffrn 1.033
_exptl_crystal_description block
_exptl_crystal_F_000 1936
_exptl_crystal_size_max 0.28
_exptl_crystal_size_mid 0.20
_exptl_crystal_size_min 0.18
_platon_squeeze_details
;
;
_refine_diff_density_max 0.758
_refine_diff_density_min -0.575
_refine_diff_density_rms 0.097
_refine_ls_extinction_method none
_refine_ls_goodness_of_fit_ref 1.043
_refine_ls_hydrogen_treatment constr
_refine_ls_matrix_type full
_refine_ls_number_parameters 1163
_refine_ls_number_reflns 22455
_refine_ls_number_restraints 126
_refine_ls_restrained_S_all 1.054
_refine_ls_R_factor_all 0.1312
_refine_ls_R_factor_gt 0.0745
_refine_ls_shift/su_max 0.055
_refine_ls_shift/su_mean 0.002
_refine_ls_structure_factor_coef Fsqd
_refine_ls_weighting_details 'calc w=1/[\s^2^(Fo^2^)+(0.1000P)^2^+0.7389P] where P=(Fo^2^+2Fc^2^)/3'
_refine_ls_weighting_scheme calc
_refine_ls_wR_factor_gt 0.1933
_refine_ls_wR_factor_ref 0.2219
_reflns_number_gt 11757
_reflns_number_total 22455
_reflns_threshold_expression >2sigma(I)
_cod_data_source_file ja403387v_8.cif
_cod_data_source_block mo_dm11496_0m
_cod_original_cell_volume 5763.5(13)
_cod_database_code 4119868

loop_
_symmetry_equiv_pos_as_xyz
'x, y, z'
'-x, -y, -z'

loop_
_atom_site_label
_atom_site_type_symbol
_atom_site_fract_x
_atom_site_fract_y
_atom_site_fract_z
_atom_site_U_iso_or_equiv
_atom_site_adp_type
_atom_site_occupancy
_atom_site_symmetry_multiplicity
_atom_site_calc_flag
_atom_site_refinement_flags
_atom_site_disorder_assembly
_atom_site_disorder_group
Sc1 Sc 0.73671(5) -0.01495(4) 0.30902(4) 0.01949(19) Uani 1 1 d . A .
Sc2 Sc 0.52818(5) 0.60071(3) 0.80298(4) 0.01979(19) Uani 1 1 d . . .
Si1 Si 0.81048(9) -0.07035(6) 0.03339(6) 0.0279(3) Uani 1 1 d . . .
Si2 Si 0.91415(9) 0.54117(6) 0.78620(8) 0.0388(3) Uani 1 1 d . . .
O1 O 0.70108(19) 0.07881(13) 0.28308(13) 0.0229(6) Uani 1 1 d . . .
O2 O 0.6978(2) 0.18796(13) 0.25734(14) 0.0246(6) Uani 1 1 d . . .
O1A O 0.57310(18) 0.70350(12) 0.79722(14) 0.0235(6) Uani 1 1 d . . .
O2A O 0.63124(19) 0.81518(13) 0.81935(15) 0.0271(7) Uani 1 1 d . . .
N1 N 0.5985(2) -0.08340(16) 0.27470(16) 0.0224(8) Uani 1 1 d . . .
N2 N 0.8010(3) -0.10376(17) 0.29958(18) 0.0311(9) Uani 1 1 d . A .
N3 N 0.9078(2) 0.02569(17) 0.33871(17) 0.0267(8) Uani 1 1 d DU . .
N5 N 0.7409(2) 0.01185(16) 0.40788(16) 0.0249(8) Uani 1 1 d . . .
H5D H 0.7174 0.0499 0.4042 0.030 Uiso 1 1 calc R A .
N6 N 0.7495(2) -0.00195(16) 0.19747(16) 0.0231(8) Uani 1 1 d . . .
N7 N 0.7655(2) -0.05133(16) 0.15828(17) 0.0228(8) Uani 1 1 d . A .
N8 N 0.7549(2) 0.05411(15) 0.16293(16) 0.0201(7) Uani 1 1 d . . .
N9 N 0.7744(2) 0.04369(16) 0.10469(16) 0.0216(7) Uani 1 1 d . . .
N1A N 0.4665(2) 0.58199(16) 0.69280(18) 0.0267(8) Uani 1 1 d . . .
N2A N 0.3914(2) 0.62872(16) 0.80363(19) 0.0284(8) Uani 1 1 d . . .
N3A N 0.5476(3) 0.63126(16) 0.92033(18) 0.0278(8) Uani 1 1 d . . .
N4A N 0.8142(3) 0.6512(2) 0.9836(2) 0.0430(10) Uani 1 1 d . . .
N5A N 0.5402(2) 0.50213(15) 0.82730(17) 0.0236(8) Uani 1 1 d . . .
H5AD H 0.5993 0.4993 0.8277 0.028 Uiso 1 1 calc RD . .
N6A N 0.6935(2) 0.61863(15) 0.81352(16) 0.0191(7) Uani 1 1 d . . .
N7A N 0.7373(2) 0.56580(16) 0.80536(18) 0.0277(8) Uani 1 1 d . . .
N8A N 0.7559(2) 0.67539(15) 0.81421(16) 0.0207(7) Uani 1 1 d . . .
N9A N 0.8383(2) 0.66159(16) 0.80661(17) 0.0245(8) Uani 1 1 d . . .
C1 C 0.4868(3) -0.1936(3) 0.2610(3) 0.0471(13) Uani 1 1 d . . .
H1A H 0.4387 -0.1639 0.2549 0.071 Uiso 1 1 calc R . .
H1B H 0.4845 -0.2209 0.2997 0.071 Uiso 1 1 calc R . .
H1C H 0.4737 -0.2237 0.2201 0.071 Uiso 1 1 calc R . .
C2 C 0.5867(3) -0.1502(2) 0.2738(2) 0.0300(10) Uani 1 1 d . . .
C3 C 0.6601(4) -0.1889(2) 0.2829(2) 0.0385(12) Uani 1 1 d . . .
H3A H 0.6406 -0.2364 0.2836 0.046 Uiso 1 1 calc R . .
C4 C 0.7570(4) -0.1681(2) 0.2910(2) 0.0404(12) Uani 1 1 d . . .
C5 C 0.8123(4) -0.2247(3) 0.2878(3) 0.0604(17) Uani 1 1 d . . .
H5A H 0.8796 -0.2057 0.2936 0.091 Uiso 1 1 calc R . .
H5B H 0.7866 -0.2503 0.2438 0.091 Uiso 1 1 calc R . .
H5C H 0.8069 -0.2551 0.3239 0.091 Uiso 1 1 calc R . .
C6 C 0.9043(4) -0.0936(3) 0.3016(3) 0.0585(16) Uani 1 1 d U . .
H6A H 0.9130 -0.1214 0.2639 0.070 Uiso 1 1 calc R A .
H6B H 0.9412 -0.1090 0.3445 0.070 Uiso 1 1 calc R . .
C7 C 0.9421(4) -0.0191(3) 0.2957(3) 0.0614(15) Uani 1 1 d U . .
H7A H 1.0127 -0.0114 0.3095 0.074 Uiso 1 1 calc R . .
H7B H 0.9209 -0.0077 0.2481 0.074 Uiso 1 1 calc R . .
C10 C 0.9513(4) 0.0146(3) 0.4108(3) 0.0554(15) Uani 1 1 d . . .
H10A H 1.0202 0.0311 0.4225 0.083 Uiso 1 1 calc R . .
H10B H 0.9397 -0.0339 0.4179 0.083 Uiso 1 1 calc R . .
H10C H 0.9226 0.0394 0.4397 0.083 Uiso 1 1 calc R . .
C11 C 0.5138(3) -0.0527(2) 0.2514(2) 0.0253(9) Uani 1 1 d . . .
C12 C 0.4759(3) -0.0475(2) 0.1811(2) 0.0253(9) Uani 1 1 d . . .
C13 C 0.3949(3) -0.0171(2) 0.1593(2) 0.0309(10) Uani 1 1 d . . .
H13A H 0.3691 -0.0128 0.1124 0.037 Uiso 1 1 calc R . .
C14 C 0.3521(3) 0.0065(2) 0.2049(3) 0.0401(12) Uani 1 1 d . . .
H14A H 0.2960 0.0258 0.1890 0.048 Uiso 1 1 calc R . .
C15 C 0.3889(3) 0.0026(2) 0.2725(3) 0.0413(12) Uani 1 1 d . . .
H15A H 0.3594 0.0206 0.3032 0.050 Uiso 1 1 calc R . .
C16 C 0.4697(3) -0.0275(2) 0.2972(2) 0.0324(11) Uani 1 1 d . . .
C17 C 0.5033(3) -0.0353(3) 0.3718(2) 0.0450(13) Uani 1 1 d . . .
H17A H 0.5643 -0.0539 0.3813 0.054 Uiso 1 1 calc R . .
C18 C 0.4289(4) -0.0853(3) 0.3949(3) 0.0598(16) Uani 1 1 d . . .
H18A H 0.4177 -0.1292 0.3695 0.090 Uiso 1 1 calc R . .
H18B H 0.3690 -0.0674 0.3866 0.090 Uiso 1 1 calc R . .
H18C H 0.4529 -0.0912 0.4433 0.090 Uiso 1 1 calc R . .
C19 C 0.5223(4) 0.0333(3) 0.4120(3) 0.0591(17) Uani 1 1 d . . .
H19A H 0.5701 0.0647 0.3975 0.089 Uiso 1 1 calc R . .
H19B H 0.5460 0.0271 0.4603 0.089 Uiso 1 1 calc R . .
H19C H 0.4629 0.0520 0.4038 0.089 Uiso 1 1 calc R . .
C20 C 0.5187(3) -0.0755(2) 0.1296(2) 0.0369(11) Uani 1 1 d . . .
H20A H 0.5814 -0.0880 0.1538 0.044 Uiso 1 1 calc R . .
C21 C 0.5358(4) -0.0219(4) 0.0805(3) 0.0677(19) Uani 1 1 d . . .
H21A H 0.5783 0.0183 0.1057 0.102 Uiso 1 1 calc R . .
H21B H 0.4748 -0.0093 0.0562 0.102 Uiso 1 1 calc R . .
H21C H 0.5654 -0.0403 0.0481 0.102 Uiso 1 1 calc R . .
C22 C 0.4540(4) -0.1388(3) 0.0912(3) 0.0555(15) Uani 1 1 d . . .
H22A H 0.4441 -0.1730 0.1232 0.083 Uiso 1 1 calc R . .
H22B H 0.4839 -0.1570 0.0589 0.083 Uiso 1 1 calc R . .
H22C H 0.3924 -0.1272 0.0667 0.083 Uiso 1 1 calc R . .
C23 C 0.7125(3) 0.1244(2) 0.2421(2) 0.0233(9) Uani 1 1 d . . .
C24 C 0.7409(3) 0.11880(19) 0.1848(2) 0.0217(9) Uani 1 1 d . . .
C25 C 0.7661(3) 0.17476(18) 0.1444(2) 0.0200(9) Uani 1 1 d . . .
C26 C 0.8553(3) 0.2148(2) 0.1654(2) 0.0303(10) Uani 1 1 d . . .
H26A H 0.8984 0.2073 0.2069 0.036 Uiso 1 1 calc R A .
C27 C 0.8824(3) 0.2667(2) 0.1257(3) 0.0375(11) Uani 1 1 d . . .
H27A H 0.9436 0.2942 0.1403 0.045 Uiso 1 1 calc R . .
C28 C 0.8200(3) 0.2773(2) 0.0657(2) 0.0319(10) Uani 1 1 d . . .
H28A H 0.8386 0.3120 0.0388 0.038 Uiso 1 1 calc R A .
C29 C 0.7311(3) 0.2384(2) 0.0442(2) 0.0330(11) Uani 1 1 d . . .
H29A H 0.6880 0.2464 0.0030 0.040 Uiso 1 1 calc R . .
C30 C 0.7046(3) 0.1871(2) 0.0831(2) 0.0290(10) Uani 1 1 d . . .
H30A H 0.6433 0.1599 0.0678 0.035 Uiso 1 1 calc R A .
C31 C 0.6812(3) 0.2004(2) 0.3213(2) 0.0311(10) Uani 1 1 d . . .
H31A H 0.6714 0.2474 0.3260 0.047 Uiso 1 1 calc R . .
H31B H 0.7365 0.1928 0.3573 0.047 Uiso 1 1 calc R . .
H31C H 0.6243 0.1695 0.3246 0.047 Uiso 1 1 calc R . .
N4 N 0.9783(8) 0.2090(5) 0.3334(6) 0.057(2) Uani 0.50 1 d PDU A 1
C8 C 0.9498(9) 0.0890(6) 0.3180(7) 0.053(3) Uani 0.50 1 d PDU A 1
H8A H 0.9139 0.0964 0.2715 0.064 Uiso 0.50 1 calc PR A 1
H8B H 1.0166 0.0872 0.3181 0.064 Uiso 0.50 1 calc PR A 1
C9 C 0.9475(9) 0.1464(6) 0.3652(6) 0.058(2) Uani 0.50 1 d PDU A 1
H9A H 0.8823 0.1454 0.3702 0.069 Uiso 0.50 1 calc PR A 1
H9B H 0.9917 0.1440 0.4104 0.069 Uiso 0.50 1 calc PR A 1
C34 C 1.0751(11) 0.2236(8) 0.3321(8) 0.063(4) Uani 0.50 1 d PDU A 1
H34A H 1.0893 0.1874 0.3054 0.094 Uiso 0.50 1 calc PR A 1
H34B H 1.1167 0.2268 0.3783 0.094 Uiso 0.50 1 calc PR A 1
H34C H 1.0863 0.2668 0.3116 0.094 Uiso 0.50 1 calc PR A 1
C35 C 0.9561(11) 0.2619(8) 0.3733(11) 0.073(5) Uani 0.50 1 d PDU A 1
H35A H 0.9747 0.3062 0.3569 0.109 Uiso 0.50 1 calc PR A 1
H35B H 0.9912 0.2609 0.4209 0.109 Uiso 0.50 1 calc PR A 1
H35C H 0.8874 0.2543 0.3691 0.109 Uiso 0.50 1 calc PR A 1
N4' N 1.0253(7) 0.2092(5) 0.3286(5) 0.032(2) Uani 0.50 1 d PDU A 2
C8' C 0.9154(8) 0.1007(5) 0.3315(6) 0.040(2) Uani 0.50 1 d PDU A 2
H8'A H 0.8821 0.1199 0.3617 0.048 Uiso 0.50 1 calc PR A 2
H8'B H 0.8823 0.1087 0.2845 0.048 Uiso 0.50 1 calc PR A 2
C9' C 1.0210(6) 0.1392(4) 0.3489(5) 0.0388(18) Uani 0.50 1 d PDU A 2
H9'A H 1.0504 0.1395 0.3982 0.047 Uiso 0.50 1 calc PR A 2
H9'B H 1.0581 0.1148 0.3255 0.047 Uiso 0.50 1 calc PR A 2
C34' C 1.1236(8) 0.2413(6) 0.3368(7) 0.043(3) Uani 0.50 1 d PDU A 2
H34D H 1.1511 0.2177 0.3063 0.064 Uiso 0.50 1 calc PR A 2
H34E H 1.1608 0.2390 0.3837 0.064 Uiso 0.50 1 calc PR A 2
H34F H 1.1253 0.2889 0.3261 0.064 Uiso 0.50 1 calc PR A 2
C35' C 0.9875(11) 0.2444(10) 0.3784(10) 0.066(4) Uani 0.50 1 d PDU A 2
H35D H 0.9874 0.2920 0.3681 0.100 Uiso 0.50 1 calc PR A 2
H35E H 1.0282 0.2420 0.4241 0.100 Uiso 0.50 1 calc PR A 2
H35F H 0.9223 0.2222 0.3754 0.100 Uiso 0.50 1 calc PR A 2
C36 C 0.7603(3) 0.0028(2) 0.4768(2) 0.0223(9) Uani 1 1 d . A .
C37 C 0.7923(3) 0.0585(2) 0.5264(2) 0.0271(10) Uani 1 1 d . . .
C38 C 0.8058(3) 0.0470(2) 0.5941(2) 0.0308(10) Uani 1 1 d . A .
H38A H 0.8256 0.0844 0.6266 0.037 Uiso 1 1 calc R . .
C39 C 0.7912(3) -0.0176(3) 0.6152(2) 0.0338(11) Uani 1 1 d . . .
H39A H 0.7995 -0.0245 0.6619 0.041 Uiso 1 1 calc R A .
C40 C 0.7646(3) -0.0718(2) 0.5687(2) 0.0303(10) Uani 1 1 d . A .
H40A H 0.7559 -0.1162 0.5841 0.036 Uiso 1 1 calc R . .
C41 C 0.7496(3) -0.0645(2) 0.4996(2) 0.0252(9) Uani 1 1 d . . .
C42 C 0.7235(3) -0.1262(2) 0.4523(2) 0.0353(11) Uani 1 1 d . A .
H42A H 0.7079 -0.1109 0.4053 0.042 Uiso 1 1 calc R . .
C43 C 0.8089(4) -0.1651(3) 0.4606(3) 0.0508(14) Uani 1 1 d . . .
H43A H 0.8647 -0.1341 0.4556 0.076 Uiso 1 1 calc R A .
H43B H 0.7921 -0.2027 0.4260 0.076 Uiso 1 1 calc R . .
H43C H 0.8238 -0.1829 0.5055 0.076 Uiso 1 1 calc R . .
C44 C 0.6362(4) -0.1757(3) 0.4592(3) 0.0567(16) Uani 1 1 d . . .
H44A H 0.5816 -0.1518 0.4532 0.085 Uiso 1 1 calc R A .
H44B H 0.6505 -0.1934 0.5042 0.085 Uiso 1 1 calc R . .
H44C H 0.6209 -0.2133 0.4247 0.085 Uiso 1 1 calc R . .
C45 C 0.8115(3) 0.1309(2) 0.5060(2) 0.0309(10) Uani 1 1 d . A .
H45A H 0.8109 0.1282 0.4573 0.037 Uiso 1 1 calc R . .
C46 C 0.7356(4) 0.1708(3) 0.5118(3) 0.0534(15) Uani 1 1 d . . .
H46A H 0.6730 0.1461 0.4864 0.080 Uiso 1 1 calc R A .
H46B H 0.7473 0.2151 0.4935 0.080 Uiso 1 1 calc R . .
H46C H 0.7369 0.1771 0.5595 0.080 Uiso 1 1 calc R . .
C47 C 0.9097(3) 0.1691(2) 0.5455(2) 0.0421(12) Uani 1 1 d . . .
H47A H 0.9590 0.1429 0.5411 0.063 Uiso 1 1 calc R A .
H47B H 0.9116 0.1753 0.5932 0.063 Uiso 1 1 calc R . .
H47C H 0.9214 0.2135 0.5273 0.063 Uiso 1 1 calc R . .
C48 C 0.7811(3) -0.0223(2) 0.1031(2) 0.0221(9) Uani 1 1 d . A .
C49 C 0.9132(4) -0.1112(2) 0.0765(3) 0.0428(12) Uani 1 1 d . . .
H49A H 0.9325 -0.1372 0.0429 0.064 Uiso 1 1 calc R . .
H49B H 0.8946 -0.1418 0.1091 0.064 Uiso 1 1 calc R . .
H49C H 0.9668 -0.0763 0.1003 0.064 Uiso 1 1 calc R . .
C50 C 0.8439(3) -0.0079(3) -0.0250(2) 0.0411(12) Uani 1 1 d . . .
H50A H 0.8597 -0.0314 -0.0618 0.062 Uiso 1 1 calc R . .
H50B H 0.8994 0.0251 -0.0003 0.062 Uiso 1 1 calc R . .
H50C H 0.7902 0.0158 -0.0437 0.062 Uiso 1 1 calc R . .
C51 C 0.7037(4) -0.1327(3) -0.0089(3) 0.0468(13) Uani 1 1 d . . .
H51A H 0.7170 -0.1584 -0.0455 0.070 Uiso 1 1 calc R . .
H51B H 0.6502 -0.1089 -0.0276 0.070 Uiso 1 1 calc R . .
H51C H 0.6873 -0.1638 0.0240 0.070 Uiso 1 1 calc R . .
C1A C 0.3397(4) 0.5522(3) 0.5857(3) 0.0481(13) Uani 1 1 d . . .
H1AA H 0.3932 0.5410 0.5700 0.072 Uiso 1 1 calc R . .
H1AB H 0.3112 0.5869 0.5583 0.072 Uiso 1 1 calc R . .
H1AC H 0.2916 0.5113 0.5813 0.072 Uiso 1 1 calc R . .
C2A C 0.3748(3) 0.5782(2) 0.6577(2) 0.0326(11) Uani 1 1 d . . .
C3A C 0.3045(3) 0.5962(2) 0.6876(3) 0.0362(11) Uani 1 1 d . . .
H3AA H 0.2415 0.5888 0.6583 0.043 Uiso 1 1 calc R . .
C4A C 0.3122(3) 0.6225(2) 0.7520(3) 0.0340(11) Uani 1 1 d . . .
C5A C 0.2232(3) 0.6453(3) 0.7625(3) 0.0516(15) Uani 1 1 d . . .
H5A1 H 0.2082 0.6247 0.8020 0.077 Uiso 1 1 calc R . .
H5A2 H 0.1696 0.6311 0.7224 0.077 Uiso 1 1 calc R . .
H5A3 H 0.2344 0.6948 0.7699 0.077 Uiso 1 1 calc R . .
C6A C 0.3870(3) 0.6596(2) 0.8680(2) 0.0358(11) Uani 1 1 d . . .
H6AA H 0.3507 0.6260 0.8903 0.043 Uiso 1 1 calc R . .
H6AB H 0.3524 0.6986 0.8589 0.043 Uiso 1 1 calc R . .
C7A C 0.4840(3) 0.6834(2) 0.9145(2) 0.0368(12) Uani 1 1 d . . .
H7AA H 0.4777 0.6955 0.9598 0.044 Uiso 1 1 calc R . .
H7AB H 0.5138 0.7249 0.8977 0.044 Uiso 1 1 calc R . .
C8A C 0.6448(3) 0.6648(2) 0.9589(2) 0.0302(10) Uani 1 1 d . . .
H8AA H 0.6410 0.6864 1.0016 0.036 Uiso 1 1 calc R . .
H8AB H 0.6680 0.7010 0.9323 0.036 Uiso 1 1 calc R . .
C9A C 0.7176(3) 0.6159(2) 0.9755(2) 0.0326(11) Uani 1 1 d . . .
H9AA H 0.7137 0.5943 1.0178 0.039 Uiso 1 1 calc R . .
H9AB H 0.7016 0.5797 0.9388 0.039 Uiso 1 1 calc R . .
C10A C 0.5130(3) 0.5741(2) 0.9571(2) 0.0344(11) Uani 1 1 d . . .
H10D H 0.5228 0.5894 1.0044 0.052 Uiso 1 1 calc R . .
H10E H 0.5486 0.5370 0.9550 0.052 Uiso 1 1 calc R . .
H10F H 0.4449 0.5582 0.9363 0.052 Uiso 1 1 calc R . .
C11A C 0.5338(3) 0.5731(2) 0.6544(2) 0.0310(10) Uani 1 1 d . . .
C12A C 0.5573(3) 0.5097(2) 0.6433(2) 0.0354(11) Uani 1 1 d . . .
C13A C 0.6266(4) 0.5053(3) 0.6101(3) 0.0538(15) Uani 1 1 d . . .
H13B H 0.6445 0.4625 0.6036 0.065 Uiso 1 1 calc R . .
C14A C 0.6701(5) 0.5618(3) 0.5861(3) 0.0653(17) Uani 1 1 d . . .
H14B H 0.7173 0.5575 0.5632 0.078 Uiso 1 1 calc R . .
C15A C 0.6458(4) 0.6241(3) 0.5949(3) 0.0537(15) Uani 1 1 d . . .
H15B H 0.6762 0.6626 0.5780 0.064 Uiso 1 1 calc R . .
C16A C 0.5757(4) 0.6316(2) 0.6290(2) 0.0387(12) Uani 1 1 d . . .
C17A C 0.5460(4) 0.6994(2) 0.6341(3) 0.0474(13) Uani 1 1 d . . .
H17B H 0.5158 0.6996 0.6723 0.057 Uiso 1 1 calc R . .
C18A C 0.6285(4) 0.7596(3) 0.6480(3) 0.0593(17) Uani 1 1 d . . .
H18D H 0.6770 0.7534 0.6894 0.089 Uiso 1 1 calc R . .
H18E H 0.6042 0.8017 0.6535 0.089 Uiso 1 1 calc R . .
H18F H 0.6570 0.7621 0.6099 0.089 Uiso 1 1 calc R . .
C19A C 0.4720(4) 0.7131(3) 0.5694(3) 0.0597(16) Uani 1 1 d . . .
H19D H 0.4173 0.6761 0.5590 0.090 Uiso 1 1 calc R . .
H19E H 0.5013 0.7161 0.5317 0.090 Uiso 1 1 calc R . .
H19F H 0.4504 0.7560 0.5765 0.090 Uiso 1 1 calc R . .
C20A C 0.5087(3) 0.4440(2) 0.6647(2) 0.0368(11) Uani 1 1 d . . .
H20B H 0.4666 0.4563 0.6925 0.044 Uiso 1 1 calc R . .
C21A C 0.5797(4) 0.4035(2) 0.7074(3) 0.0448(13) Uani 1 1 d . . .
H21D H 0.6195 0.4318 0.7473 0.067 Uiso 1 1 calc R . .
H21E H 0.6202 0.3894 0.6806 0.067 Uiso 1 1 calc R . .
H21F H 0.5448 0.3633 0.7217 0.067 Uiso 1 1 calc R . .
C22A C 0.4458(5) 0.3985(3) 0.6035(3) 0.0714(19) Uani 1 1 d . . .
H22D H 0.3992 0.4237 0.5760 0.107 Uiso 1 1 calc R . .
H22E H 0.4122 0.3584 0.6190 0.107 Uiso 1 1 calc R . .
H22F H 0.4858 0.3842 0.5763 0.107 Uiso 1 1 calc R . .
C23A C 0.6460(3) 0.75110(18) 0.81228(19) 0.0179(8) Uani 1 1 d . . .
C24A C 0.7390(3) 0.74221(19) 0.8228(2) 0.0196(8) Uani 1 1 d . . .
C25A C 0.8216(3) 0.79801(19) 0.8373(2) 0.0216(9) Uani 1 1 d . . .
C26A C 0.9031(3) 0.7959(2) 0.8891(2) 0.0299(10) Uani 1 1 d . . .
H26B H 0.9064 0.7579 0.9160 0.036 Uiso 1 1 calc R . .
C27A C 0.9792(3) 0.8484(2) 0.9020(3) 0.0414(13) Uani 1 1 d . . .
H27B H 1.0350 0.8459 0.9373 0.050 Uiso 1 1 calc R . .
C28A C 0.9755(3) 0.9050(2) 0.8643(3) 0.0379(12) Uani 1 1 d . . .
H28B H 1.0288 0.9406 0.8729 0.045 Uiso 1 1 calc R . .
C29A C 0.8959(3) 0.9088(2) 0.8154(2) 0.0326(11) Uani 1 1 d . . .
H29B H 0.8915 0.9481 0.7905 0.039 Uiso 1 1 calc R . .
C30A C 0.8193(3) 0.8546(2) 0.8012(2) 0.0317(11) Uani 1 1 d . . .
H30B H 0.7642 0.8573 0.7655 0.038 Uiso 1 1 calc R . .
C31A C 0.5350(3) 0.8273(2) 0.8036(3) 0.0425(13) Uani 1 1 d . . .
H31D H 0.5349 0.8759 0.8109 0.064 Uiso 1 1 calc R . .
H31E H 0.5014 0.8019 0.8329 0.064 Uiso 1 1 calc R . .
H31F H 0.5028 0.8125 0.7563 0.064 Uiso 1 1 calc R . .
C34A C 0.8427(4) 0.6991(3) 1.0437(3) 0.0671(18) Uani 1 1 d . . .
H34G H 0.9079 0.7228 1.0491 0.101 Uiso 1 1 calc R . .
H34H H 0.8402 0.6741 1.0838 0.101 Uiso 1 1 calc R . .
H34I H 0.7991 0.7321 1.0382 0.101 Uiso 1 1 calc R . .
C35A C 0.8788(4) 0.6036(3) 0.9922(3) 0.0633(17) Uani 1 1 d . . .
H35G H 0.8605 0.5716 0.9524 0.095 Uiso 1 1 calc R . .
H35H H 0.8763 0.5788 1.0324 0.095 Uiso 1 1 calc R . .
H35I H 0.9438 0.6279 0.9978 0.095 Uiso 1 1 calc R . .
C36A C 0.5045(3) 0.43724(19) 0.8435(2) 0.0234(9) Uani 1 1 d . . .
C37A C 0.4039(3) 0.41385(19) 0.8274(2) 0.0260(10) Uani 1 1 d . . .
C38A C 0.3685(3) 0.3507(2) 0.8434(2) 0.0312(10) Uani 1 1 d . . .
H38B H 0.3014 0.3365 0.8326 0.037 Uiso 1 1 calc R . .
C39A C 0.4297(3) 0.3062(2) 0.8756(2) 0.0329(11) Uani 1 1 d . . .
H39B H 0.4050 0.2625 0.8866 0.040 Uiso 1 1 calc R . .
C40A C 0.5253(3) 0.3286(2) 0.8901(2) 0.0318(11) Uani 1 1 d . . .
H40B H 0.5672 0.2990 0.9113 0.038 Uiso 1 1 calc R . .
C41A C 0.5650(3) 0.39186(19) 0.8759(2) 0.0250(9) Uani 1 1 d . . .
C42A C 0.6756(3) 0.4091(2) 0.8984(2) 0.0344(11) Uani 1 1 d . . .
H42B H 0.6941 0.4507 0.8757 0.041 Uiso 1 1 calc RD . .
C43A C 0.7120(3) 0.4262(2) 0.9730(2) 0.0385(11) Uani 1 1 d . . .
H43D H 0.6809 0.4624 0.9857 0.058 Uiso 1 1 calc R . .
H43E H 0.7812 0.4415 0.9850 0.058 Uiso 1 1 calc R . .
H43F H 0.6976 0.3859 0.9971 0.058 Uiso 1 1 calc R . .
C44A C 0.7227(4) 0.3546(2) 0.8765(3) 0.0469(13) Uani 1 1 d . . .
H44D H 0.6978 0.3446 0.8276 0.070 Uiso 1 1 calc R . .
H44E H 0.7093 0.3135 0.8998 0.070 Uiso 1 1 calc R . .
H44F H 0.7918 0.3701 0.8879 0.070 Uiso 1 1 calc R . .
C45A C 0.3335(3) 0.4567(2) 0.7911(2) 0.0303(10) Uani 1 1 d . . .
H45B H 0.3705 0.5003 0.7823 0.036 Uiso 1 1 calc R . .
C46A C 0.2670(4) 0.4738(2) 0.8321(3) 0.0466(13) Uani 1 1 d . . .
H46D H 0.3048 0.4962 0.8758 0.070 Uiso 1 1 calc R . .
H46E H 0.2274 0.4320 0.8393 0.070 Uiso 1 1 calc R . .
H46F H 0.2259 0.5043 0.8075 0.070 Uiso 1 1 calc R . .
C47A C 0.2737(3) 0.4219(2) 0.7226(3) 0.0451(13) Uani 1 1 d . . .
H47D H 0.3161 0.4112 0.6958 0.068 Uiso 1 1 calc R . .
H47E H 0.2321 0.4522 0.6984 0.068 Uiso 1 1 calc R . .
H47F H 0.2346 0.3799 0.7300 0.068 Uiso 1 1 calc R . .
C48A C 0.8256(3) 0.5936(2) 0.8015(2) 0.0310(10) Uani 1 1 d . . .
C49A C 1.0112(4) 0.5399(3) 0.8652(3) 0.0628(16) Uani 1 1 d . . .
H49D H 1.0454 0.5862 0.8794 0.094 Uiso 1 1 calc R . .
H49E H 1.0556 0.5112 0.8570 0.094 Uiso 1 1 calc R . .
H49F H 0.9835 0.5219 0.9009 0.094 Uiso 1 1 calc R . .
C50A C 0.9622(4) 0.5805(3) 0.7197(3) 0.0519(14) Uani 1 1 d . . .
H50D H 0.9985 0.6256 0.7366 0.078 Uiso 1 1 calc R . .
H50E H 0.9095 0.5845 0.6802 0.078 Uiso 1 1 calc R . .
H50F H 1.0043 0.5522 0.7070 0.078 Uiso 1 1 calc R . .
C51A C 0.8442(5) 0.4552(3) 0.7546(4) 0.072(2) Uani 1 1 d . . .
H51D H 0.8871 0.4254 0.7457 0.108 Uiso 1 1 calc R . .
H51E H 0.7951 0.4588 0.7127 0.108 Uiso 1 1 calc R . .
H51F H 0.8138 0.4363 0.7887 0.108 Uiso 1 1 calc R . .

loop_
_atom_site_aniso_label
_atom_site_aniso_U_11
_atom_site_aniso_U_22
_atom_site_aniso_U_33
_atom_site_aniso_U_23
_atom_site_aniso_U_13
_atom_site_aniso_U_12
Sc1 0.0215(4) 0.0189(4) 0.0171(4) 0.0027(3) 0.0044(3) 0.0018(3)
Sc2 0.0209(4) 0.0135(4) 0.0264(4) 0.0003(3) 0.0098(3) 0.0013(3)
Si1 0.0288(7) 0.0308(7) 0.0253(7) -0.0058(5) 0.0088(5) 0.0067(5)
Si2 0.0330(7) 0.0288(7) 0.0634(10) 0.0063(7) 0.0237(7) 0.0126(5)
O1 0.0309(16) 0.0203(14) 0.0205(15) 0.0014(12) 0.0117(13) 0.0053(12)
O2 0.0329(17) 0.0198(14) 0.0263(16) 0.0030(12) 0.0125(13) 0.0123(12)
O1A 0.0194(15) 0.0167(14) 0.0346(17) 0.0000(12) 0.0095(13) 0.0001(11)
O2A 0.0198(15) 0.0172(14) 0.0454(19) 0.0001(13) 0.0116(14) 0.0019(11)
N1 0.0252(19) 0.0192(18) 0.0199(19) -0.0011(14) 0.0041(15) -0.0010(14)
N2 0.037(2) 0.0225(19) 0.032(2) 0.0031(16) 0.0042(17) 0.0066(16)
N3 0.0193(18) 0.034(2) 0.0213(19) 0.0058(15) 0.0001(15) -0.0022(14)
N5 0.034(2) 0.0232(18) 0.0184(19) 0.0017(15) 0.0079(16) 0.0072(15)
N6 0.028(2) 0.0233(18) 0.0183(18) 0.0025(15) 0.0080(15) 0.0028(14)
N7 0.0248(19) 0.0198(17) 0.0236(19) -0.0007(15) 0.0044(15) 0.0066(14)
N8 0.0226(18) 0.0206(17) 0.0170(18) 0.0030(14) 0.0058(14) 0.0026(13)
N9 0.0245(19) 0.0224(18) 0.0192(18) -0.0036(14) 0.0095(15) 0.0019(14)
N1A 0.0218(19) 0.0221(18) 0.035(2) 0.0009(16) 0.0069(16) 0.0030(14)
N2A 0.026(2) 0.0177(18) 0.045(2) 0.0000(16) 0.0174(18) 0.0019(14)
N3A 0.034(2) 0.0162(17) 0.036(2) 0.0002(16) 0.0167(17) 0.0006(15)
N4A 0.036(2) 0.040(2) 0.050(3) 0.004(2) 0.008(2) 0.0014(18)
N5A 0.0247(19) 0.0192(17) 0.031(2) 0.0014(15) 0.0140(16) 0.0054(14)
N6A 0.0198(18) 0.0143(16) 0.0256(19) 0.0068(14) 0.0083(15) 0.0054(13)
N7A 0.033(2) 0.0209(18) 0.034(2) 0.0034(16) 0.0150(17) 0.0098(15)
N8A 0.0232(19) 0.0165(17) 0.0221(19) 0.0048(14) 0.0051(15) 0.0035(13)
N9A 0.0251(19) 0.0231(18) 0.030(2) 0.0075(15) 0.0141(16) 0.0071(14)
C1 0.041(3) 0.045(3) 0.043(3) 0.002(2) 0.003(2) -0.014(2)
C2 0.030(3) 0.035(3) 0.018(2) 0.0013(19) 0.0019(19) -0.0052(19)
C3 0.057(3) 0.014(2) 0.035(3) -0.001(2) 0.001(2) 0.001(2)
C4 0.051(3) 0.038(3) 0.029(3) -0.004(2) -0.001(2) 0.019(2)
C5 0.063(4) 0.038(3) 0.073(4) -0.008(3) -0.002(3) 0.026(3)
C6 0.047(3) 0.052(3) 0.074(4) -0.017(3) 0.010(3) 0.018(3)
C7 0.042(3) 0.093(4) 0.047(4) -0.007(3) 0.016(3) 0.000(3)
C10 0.052(4) 0.070(4) 0.035(3) 0.019(3) 0.000(3) 0.000(3)
C11 0.025(2) 0.027(2) 0.021(2) 0.0060(18) 0.0056(18) -0.0015(17)
C12 0.014(2) 0.034(2) 0.026(2) 0.0044(19) 0.0030(17) 0.0018(17)
C13 0.019(2) 0.038(3) 0.033(3) 0.012(2) -0.0002(19) 0.0091(18)
C14 0.027(3) 0.037(3) 0.054(3) 0.001(2) 0.005(2) 0.009(2)
C15 0.023(3) 0.050(3) 0.052(3) -0.008(3) 0.012(2) 0.006(2)
C16 0.020(2) 0.045(3) 0.033(3) -0.004(2) 0.012(2) 0.0001(19)
C17 0.030(3) 0.078(4) 0.029(3) -0.009(3) 0.013(2) 0.004(2)
C18 0.038(3) 0.103(5) 0.043(3) 0.011(3) 0.021(3) 0.008(3)
C19 0.048(3) 0.091(5) 0.039(3) -0.023(3) 0.014(3) 0.014(3)
C20 0.033(3) 0.055(3) 0.020(2) 0.000(2) 0.004(2) 0.004(2)
C21 0.034(3) 0.140(6) 0.036(3) 0.041(3) 0.009(3) 0.029(3)
C22 0.046(3) 0.082(4) 0.036(3) -0.016(3) 0.005(3) 0.018(3)
C23 0.024(2) 0.023(2) 0.020(2) 0.0043(18) 0.0036(18) 0.0015(17)
C24 0.029(2) 0.021(2) 0.016(2) 0.0042(17) 0.0070(18) 0.0057(17)
C25 0.027(2) 0.017(2) 0.019(2) 0.0035(16) 0.0098(18) 0.0067(16)
C26 0.028(2) 0.032(2) 0.029(3) 0.006(2) 0.003(2) 0.0089(19)
C27 0.033(3) 0.035(3) 0.044(3) 0.006(2) 0.014(2) -0.001(2)
C28 0.047(3) 0.025(2) 0.027(3) 0.015(2) 0.015(2) 0.006(2)
C29 0.042(3) 0.030(2) 0.025(2) 0.012(2) 0.003(2) 0.011(2)
C30 0.028(2) 0.028(2) 0.027(2) -0.0014(19) 0.0037(19) 0.0010(18)
C31 0.037(3) 0.040(3) 0.024(2) 0.003(2) 0.015(2) 0.016(2)
N4 0.054(5) 0.053(4) 0.060(4) 0.008(4) 0.015(5) -0.009(4)
C8 0.040(6) 0.066(5) 0.048(5) 0.012(5) 0.010(4) -0.006(5)
C9 0.053(5) 0.062(5) 0.055(5) -0.004(4) 0.018(4) -0.005(4)
C34 0.063(10) 0.050(8) 0.072(7) 0.015(7) 0.013(9) 0.009(8)
C35 0.035(9) 0.055(9) 0.112(9) 0.010(8) 0.002(8) -0.011(7)
N4' 0.021(4) 0.034(3) 0.044(3) 0.007(3) 0.016(3) 0.002(3)
C8' 0.026(5) 0.049(5) 0.047(5) -0.011(4) 0.020(4) 0.000(4)
C9' 0.029(4) 0.042(4) 0.049(4) -0.003(3) 0.020(3) 0.000(3)
C34' 0.028(6) 0.037(6) 0.057(6) -0.002(5) 0.013(6) -0.015(5)
C35' 0.028(8) 0.069(9) 0.104(8) -0.025(8) 0.031(7) -0.006(6)
C36 0.018(2) 0.032(2) 0.017(2) 0.0047(18) 0.0046(17) 0.0059(17)
C37 0.019(2) 0.038(3) 0.027(2) 0.006(2) 0.0075(18) 0.0079(18)
C38 0.025(2) 0.047(3) 0.021(2) -0.002(2) 0.0071(19) 0.009(2)
C39 0.024(2) 0.064(3) 0.016(2) 0.006(2) 0.0052(18) 0.013(2)
C40 0.023(2) 0.040(3) 0.031(3) 0.015(2) 0.0094(19) 0.0090(19)
C41 0.017(2) 0.036(2) 0.020(2) 0.0058(19) 0.0011(17) 0.0028(17)
C42 0.039(3) 0.030(2) 0.034(3) 0.011(2) 0.006(2) 0.003(2)
C43 0.073(4) 0.043(3) 0.031(3) 0.005(2) -0.004(3) 0.025(3)
C44 0.064(4) 0.054(3) 0.038(3) 0.016(3) 0.003(3) -0.015(3)
C45 0.032(3) 0.035(3) 0.026(2) -0.002(2) 0.011(2) 0.0025(19)
C46 0.046(3) 0.039(3) 0.078(4) 0.010(3) 0.023(3) 0.005(2)
C47 0.043(3) 0.042(3) 0.036(3) -0.003(2) 0.008(2) -0.002(2)
C48 0.018(2) 0.029(2) 0.018(2) -0.0022(18) 0.0046(17) 0.0002(16)
C49 0.044(3) 0.045(3) 0.041(3) -0.002(2) 0.007(2) 0.020(2)
C50 0.038(3) 0.058(3) 0.028(3) -0.004(2) 0.010(2) 0.011(2)
C51 0.043(3) 0.046(3) 0.047(3) -0.017(3) 0.011(3) 0.002(2)
C1A 0.050(3) 0.043(3) 0.039(3) 0.002(2) -0.002(2) -0.004(2)
C2A 0.027(2) 0.022(2) 0.041(3) 0.000(2) -0.003(2) 0.0022(18)
C3A 0.027(3) 0.020(2) 0.057(3) 0.003(2) 0.004(2) 0.0024(18)
C4A 0.022(2) 0.017(2) 0.065(4) 0.006(2) 0.015(2) 0.0014(17)
C5A 0.029(3) 0.040(3) 0.091(5) 0.008(3) 0.023(3) 0.011(2)
C6A 0.041(3) 0.023(2) 0.051(3) 0.001(2) 0.027(2) 0.005(2)
C7A 0.055(3) 0.026(2) 0.039(3) 0.002(2) 0.030(3) 0.007(2)
C8A 0.040(3) 0.023(2) 0.025(2) -0.0042(19) 0.011(2) -0.0009(19)
C9A 0.045(3) 0.025(2) 0.027(3) 0.0040(19) 0.011(2) 0.000(2)
C10A 0.040(3) 0.036(3) 0.032(3) 0.009(2) 0.019(2) 0.006(2)
C11A 0.033(3) 0.038(3) 0.019(2) 0.002(2) 0.0037(19) 0.002(2)
C12A 0.042(3) 0.047(3) 0.017(2) 0.003(2) 0.005(2) 0.011(2)
C13A 0.065(4) 0.063(4) 0.042(3) 0.003(3) 0.021(3) 0.026(3)
C14A 0.067(4) 0.088(5) 0.058(4) 0.014(4) 0.042(3) 0.022(4)
C15A 0.056(4) 0.069(4) 0.036(3) 0.009(3) 0.018(3) 0.002(3)
C16A 0.048(3) 0.045(3) 0.023(3) 0.010(2) 0.013(2) -0.001(2)
C17A 0.061(4) 0.040(3) 0.034(3) 0.005(2) 0.011(3) -0.008(2)
C18A 0.086(4) 0.048(3) 0.032(3) 0.017(3) 0.010(3) -0.016(3)
C19A 0.076(4) 0.044(3) 0.050(4) 0.010(3) 0.007(3) 0.000(3)
C20A 0.041(3) 0.038(3) 0.030(3) 0.001(2) 0.005(2) 0.011(2)
C21A 0.056(3) 0.037(3) 0.048(3) -0.002(2) 0.020(3) 0.019(2)
C22A 0.097(5) 0.042(3) 0.064(4) -0.019(3) 0.008(4) 0.005(3)
C23A 0.023(2) 0.0145(19) 0.019(2) 0.0055(16) 0.0095(17) 0.0039(16)
C24A 0.019(2) 0.022(2) 0.020(2) 0.0044(17) 0.0068(17) 0.0068(16)
C25A 0.020(2) 0.017(2) 0.030(2) -0.0014(18) 0.0112(18) 0.0021(16)
C26A 0.027(2) 0.027(2) 0.035(3) 0.000(2) 0.007(2) 0.0057(18)
C27A 0.022(2) 0.040(3) 0.059(3) -0.015(3) 0.009(2) -0.001(2)
C28A 0.025(3) 0.033(3) 0.052(3) -0.016(2) 0.012(2) -0.008(2)
C29A 0.028(3) 0.028(2) 0.044(3) 0.002(2) 0.017(2) -0.0020(19)
C30A 0.023(2) 0.027(2) 0.045(3) -0.006(2) 0.012(2) -0.0004(18)
C31A 0.029(3) 0.033(3) 0.066(4) 0.006(2) 0.010(2) 0.011(2)
C34A 0.049(4) 0.055(4) 0.079(5) -0.015(3) -0.001(3) -0.009(3)
C35A 0.041(3) 0.079(4) 0.064(4) 0.007(3) 0.003(3) 0.010(3)
C36A 0.036(3) 0.018(2) 0.021(2) -0.0009(17) 0.0157(19) 0.0020(17)
C37A 0.033(2) 0.017(2) 0.026(2) -0.0031(18) 0.0073(19) 0.0014(17)
C38A 0.031(3) 0.024(2) 0.037(3) 0.000(2) 0.012(2) -0.0042(18)
C39A 0.045(3) 0.020(2) 0.031(3) 0.002(2) 0.011(2) -0.003(2)
C40A 0.048(3) 0.020(2) 0.030(3) 0.0043(19) 0.013(2) 0.008(2)
C41A 0.037(3) 0.016(2) 0.025(2) 0.0001(18) 0.015(2) 0.0037(17)
C42A 0.045(3) 0.020(2) 0.043(3) 0.008(2) 0.019(2) 0.0062(19)
C43A 0.039(3) 0.035(3) 0.040(3) 0.010(2) 0.008(2) 0.006(2)
C44A 0.046(3) 0.041(3) 0.062(4) 0.012(3) 0.022(3) 0.020(2)
C45A 0.032(3) 0.015(2) 0.043(3) 0.0033(19) 0.011(2) -0.0015(17)
C46A 0.043(3) 0.029(3) 0.071(4) 0.008(3) 0.023(3) 0.002(2)
C47A 0.040(3) 0.032(3) 0.049(3) 0.005(2) -0.006(2) -0.007(2)
C48A 0.027(2) 0.029(2) 0.038(3) -0.001(2) 0.014(2) 0.0014(18)
C49A 0.072(4) 0.060(4) 0.067(4) 0.021(3) 0.024(3) 0.033(3)
C50A 0.040(3) 0.055(3) 0.072(4) 0.008(3) 0.031(3) 0.016(2)
C51A 0.072(4) 0.050(4) 0.116(6) -0.001(4) 0.061(4) 0.018(3)

loop_
_atom_type_symbol
_atom_type_description
_atom_type_scat_dispersion_real
_atom_type_scat_dispersion_imag
_atom_type_scat_source
C C 0.0033 0.0016 'International Tables Vol C Tables 4.2.6.8 and 6.1.1.4'
H H 0.0000 0.0000 'International Tables Vol C Tables 4.2.6.8 and 6.1.1.4'
N N 0.0061 0.0033 'International Tables Vol C Tables 4.2.6.8 and 6.1.1.4'
O O 0.0106 0.0060 'International Tables Vol C Tables 4.2.6.8 and 6.1.1.4'
Si Si 0.0817 0.0704 'International Tables Vol C Tables 4.2.6.8 and 6.1.1.4'
Sc Sc 0.2519 0.3716 'International Tables Vol C Tables 4.2.6.8 and 6.1.1.4'

loop_
_geom_angle_atom_site_label_1
_geom_angle_atom_site_label_2
_geom_angle_atom_site_label_3
_geom_angle
O1 Sc1 N5 88.30(12)
O1 Sc1 N2 154.70(13)
N5 Sc1 N2 113.26(14)
O1 Sc1 N1 102.84(12)
N5 Sc1 N1 101.81(13)
N2 Sc1 N1 86.18(13)
O1 Sc1 N6 73.57(11)
N5 Sc1 N6 158.87(12)
N2 Sc1 N6 82.49(13)
N1 Sc1 N6 92.92(12)
O1 Sc1 N3 94.20(11)
N5 Sc1 N3 87.67(12)
N2 Sc1 N3 74.53(13)
N1 Sc1 N3 160.64(12)
N6 Sc1 N3 83.04(12)
O1A Sc2 N5A 157.33(12)
O1A Sc2 N2A 85.71(11)
N5A Sc2 N2A 113.95(13)
O1A Sc2 N1A 93.80(12)
N5A Sc2 N1A 98.73(13)
N2A Sc2 N1A 85.48(13)
O1A Sc2 N6A 71.68(10)
N5A Sc2 N6A 87.16(12)
N2A Sc2 N6A 156.36(12)
N1A Sc2 N6A 102.40(12)
O1A Sc2 N3A 84.44(11)
N5A Sc2 N3A 89.19(12)
N2A Sc2 N3A 76.55(13)
N1A Sc2 N3A 162.02(13)
N6A Sc2 N3A 94.05(12)
C51 Si1 C50 112.1(2)
C51 Si1 C49 112.5(2)
C50 Si1 C49 111.4(2)
C51 Si1 C48 107.69(19)
C50 Si1 C48 107.6(2)
C49 Si1 C48 105.2(2)
C50A Si2 C49A 110.8(3)
C50A Si2 C51A 109.9(3)
C49A Si2 C51A 113.0(3)
C50A Si2 C48A 106.6(2)
C49A Si2 C48A 110.3(2)
C51A Si2 C48A 105.8(2)
C23 O1 Sc1 140.9(2)
C23 O2 C31 117.3(3)
C23A O1A Sc2 144.1(3)
C23A O2A C31A 118.2(3)
C2 N1 C11 117.4(3)
C2 N1 Sc1 125.1(3)
C11 N1 Sc1 117.5(2)
C4 N2 C6 115.3(4)
C4 N2 Sc1 126.4(3)
C6 N2 Sc1 118.3(3)
C8 N3 C7 96.5(6)
C8 N3 C10 112.8(6)
C7 N3 C10 108.7(4)
C8 N3 C8' 27.6(5)
C7 N3 C8' 122.4(5)
C10 N3 C8' 108.1(6)
C8 N3 Sc1 123.3(6)
C7 N3 Sc1 103.3(3)
C10 N3 Sc1 109.9(3)
C8' N3 Sc1 103.8(4)
C36 N5 Sc1 154.1(3)
C36 N5 H5D 103.0
Sc1 N5 H5D 103.0
N8 N6 N7 105.4(3)
N8 N6 Sc1 130.0(2)
N7 N6 Sc1 124.2(2)
C48 N7 N6 106.5(3)
N9 N8 N6 113.1(3)
N9 N8 C24 121.9(3)
N6 N8 C24 125.0(3)
N8 N9 C48 103.2(3)
C2A N1A C11A 116.9(4)
C2A N1A Sc2 127.6(3)
C11A N1A Sc2 115.4(3)
C4A N2A C6A 116.8(4)
C4A N2A Sc2 127.6(3)
C6A N2A Sc2 115.6(3)
C10A N3A C8A 110.1(4)
C10A N3A C7A 109.5(3)
C8A N3A C7A 107.0(3)
C10A N3A Sc2 113.1(2)
C8A N3A Sc2 115.6(2)
C7A N3A Sc2 100.8(3)
C35A N4A C9A 110.0(4)
C35A N4A C34A 108.9(5)
C9A N4A C34A 109.5(4)
C36A N5A Sc2 153.2(3)
C36A N5A H5AD 103.4
Sc2 N5A H5AD 103.4
N8A N6A N7A 106.9(3)
N8A N6A Sc2 131.7(2)
N7A N6A Sc2 120.2(2)
N6A N7A C48A 105.7(3)
N9A N8A N6A 111.8(3)
N9A N8A C24A 122.9(3)
N6A N8A C24A 125.3(3)
N8A N9A C48A 104.0(3)
C2 C1 H1A 109.5
C2 C1 H1B 109.5
H1A C1 H1B 109.5
C2 C1 H1C 109.5
H1A C1 H1C 109.5
H1B C1 H1C 109.5
N1 C2 C3 125.2(4)
N1 C2 C1 121.5(4)
C3 C2 C1 113.3(4)
C4 C3 C2 129.6(4)
C4 C3 H3A 115.2
C2 C3 H3A 115.2
N2 C4 C3 125.0(4)
N2 C4 C5 120.2(5)
C3 C4 C5 114.8(4)
C4 C5 H5A 109.5
C4 C5 H5B 109.5
H5A C5 H5B 109.5
C4 C5 H5C 109.5
H5A C5 H5C 109.5
H5B C5 H5C 109.5
N2 C6 C7 111.0(4)
N2 C6 H6A 109.4
C7 C6 H6A 109.4
N2 C6 H6B 109.4
C7 C6 H6B 109.4
H6A C6 H6B 108.0
N3 C7 C6 111.2(4)
N3 C7 H7A 109.4
C6 C7 H7A 109.4
N3 C7 H7B 109.4
C6 C7 H7B 109.4
H7A C7 H7B 108.0
N3 C10 H10A 109.5
N3 C10 H10B 109.5
H10A C10 H10B 109.5
N3 C10 H10C 109.5
H10A C10 H10C 109.5
H10B C10 H10C 109.5
C16 C11 C12 119.8(4)
C16 C11 N1 121.1(4)
C12 C11 N1 119.1(4)
C13 C12 C11 118.6(4)
C13 C12 C20 119.4(4)
C11 C12 C20 122.0(4)
C14 C13 C12 120.7(4)
C14 C13 H13A 119.6
C12 C13 H13A 119.6
C15 C14 C13 121.0(4)
C15 C14 H14A 119.5
C13 C14 H14A 119.5
C14 C15 C16 120.8(4)
C14 C15 H15A 119.6
C16 C15 H15A 119.6
C15 C16 C11 119.0(4)
C15 C16 C17 118.8(4)
C11 C16 C17 122.0(4)
C16 C17 C19 111.1(5)
C16 C17 C18 110.4(4)
C19 C17 C18 109.8(4)
C16 C17 H17A 108.5
C19 C17 H17A 108.5
C18 C17 H17A 108.5
C17 C18 H18A 109.5
C17 C18 H18B 109.5
H18A C18 H18B 109.5
C17 C18 H18C 109.5
H18A C18 H18C 109.5
H18B C18 H18C 109.5
C17 C19 H19A 109.5
C17 C19 H19B 109.5
H19A C19 H19B 109.5
C17 C19 H19C 109.5
H19A C19 H19C 109.5
H19B C19 H19C 109.5
C12 C20 C22 110.7(4)
C12 C20 C21 110.3(4)
C22 C20 C21 110.3(4)
C12 C20 H20A 108.5
C22 C20 H20A 108.5
C21 C20 H20A 108.5
C20 C21 H21A 109.5
C20 C21 H21B 109.5
H21A C21 H21B 109.5
C20 C21 H21C 109.5
H21A C21 H21C 109.5
H21B C21 H21C 109.5
C20 C22 H22A 109.5
C20 C22 H22B 109.5
H22A C22 H22B 109.5
C20 C22 H22C 109.5
H22A C22 H22C 109.5
H22B C22 H22C 109.5
O1 C23 C24 128.2(4)
O1 C23 O2 117.8(3)
C24 C23 O2 114.0(3)
C23 C24 N8 118.6(3)
C23 C24 C25 126.2(3)
N8 C24 C25 115.0(3)
C26 C25 C30 118.2(4)
C26 C25 C24 119.6(4)
C30 C25 C24 122.1(4)
C25 C26 C27 120.4(4)
C25 C26 H26A 119.8
C27 C26 H26A 119.8
C28 C27 C26 119.7(4)
C28 C27 H27A 120.2
C26 C27 H27A 120.2
C29 C28 C27 120.8(4)
C29 C28 H28A 119.6
C27 C28 H28A 119.6
C28 C29 C30 119.5(4)
C28 C29 H29A 120.2
C30 C29 H29A 120.2
C29 C30 C25 121.4(4)
C29 C30 H30A 119.3
C25 C30 H30A 119.3
O2 C31 H31A 109.5
O2 C31 H31B 109.5
H31A C31 H31B 109.5
O2 C31 H31C 109.5
H31A C31 H31C 109.5
H31B C31 H31C 109.5
C34 N4 C35 110.3(12)
C34 N4 C9 117.9(12)
C35 N4 C9 102.4(12)
N3 C8 C9 109.9(9)
N3 C8 H8A 109.7
C9 C8 H8A 109.7
N3 C8 H8B 109.7
C9 C8 H8B 109.7
H8A C8 H8B 108.2
N4 C9 C8 105.0(10)
N4 C9 H9A 110.7
C8 C9 H9A 110.7
N4 C9 H9B 110.7
C8 C9 H9B 110.7
H9A C9 H9B 108.8
N4 C34 H34A 109.5
N4 C34 H34B 109.5
H34A C34 H34B 109.5
N4 C34 H34C 109.5
H34A C34 H34C 109.5
H34B C34 H34C 109.5
N4 C35 H35A 109.5
N4 C35 H35B 109.5
H35A C35 H35B 109.5
N4 C35 H35C 109.5
H35A C35 H35C 109.5
H35B C35 H35C 109.5
C34' N4' C9' 110.7(10)
C34' N4' C35' 107.9(11)
C9' N4' C35' 104.0(11)
N3 C8' C9' 113.5(8)
N3 C8' H8'A 108.9
C9' C8' H8'A 108.9
N3 C8' H8'B 108.9
C9' C8' H8'B 108.9
H8'A C8' H8'B 107.7
N4' C9' C8' 111.4(8)
N4' C9' H9'A 109.3
C8' C9' H9'A 109.3
N4' C9' H9'B 109.3
C8' C9' H9'B 109.3
H9'A C9' H9'B 108.0
N4' C34' H34D 109.5
N4' C34' H34E 109.5
H34D C34' H34E 109.5
N4' C34' H34F 109.5
H34D C34' H34F 109.5
H34E C34' H34F 109.5
N4' C35' H35D 109.5
N4' C35' H35E 109.5
H35D C35' H35E 109.5
N4' C35' H35F 109.5
H35D C35' H35F 109.5
H35E C35' H35F 109.5
N5 C36 C37 122.2(4)
N5 C36 C41 119.6(4)
C37 C36 C41 118.1(4)
C38 C37 C36 119.9(4)
C38 C37 C45 119.1(4)
C36 C37 C45 121.0(4)
C39 C38 C37 121.4(4)
C39 C38 H38A 119.3
C37 C38 H38A 119.3
C40 C39 C38 119.6(4)
C40 C39 H39A 120.2
C38 C39 H39A 120.2
C39 C40 C41 122.6(4)
C39 C40 H40A 118.7
C41 C40 H40A 118.7
C40 C41 C36 118.3(4)
C40 C41 C42 119.3(4)
C36 C41 C42 122.4(4)
C41 C42 C44 114.2(4)
C41 C42 C43 111.1(4)
C44 C42 C43 108.8(4)
C41 C42 H42A 107.5
C44 C42 H42A 107.5
C43 C42 H42A 107.5
C42 C43 H43A 109.5
C42 C43 H43B 109.5
H43A C43 H43B 109.5
C42 C43 H43C 109.5
H43A C43 H43C 109.5
H43B C43 H43C 109.5
C42 C44 H44A 109.5
C42 C44 H44B 109.5
H44A C44 H44B 109.5
C42 C44 H44C 109.5
H44A C44 H44C 109.5
H44B C44 H44C 109.5
C46 C45 C37 112.6(4)
C46 C45 C47 109.9(4)
C37 C45 C47 112.7(4)
C46 C45 H45A 107.1
C37 C45 H45A 107.1
C47 C45 H45A 107.1
C45 C46 H46A 109.5
C45 C46 H46B 109.5
H46A C46 H46B 109.5
C45 C46 H46C 109.5
H46A C46 H46C 109.5
H46B C46 H46C 109.5
C45 C47 H47A 109.5
C45 C47 H47B 109.5
H47A C47 H47B 109.5
C45 C47 H47C 109.5
H47A C47 H47C 109.5
H47B C47 H47C 109.5
N9 C48 N7 111.9(3)
N9 C48 Si1 125.4(3)
N7 C48 Si1 122.8(3)
Si1 C49 H49A 109.5
Si1 C49 H49B 109.5
H49A C49 H49B 109.5
Si1 C49 H49C 109.5
H49A C49 H49C 109.5
H49B C49 H49C 109.5
Si1 C50 H50A 109.5
Si1 C50 H50B 109.5
H50A C50 H50B 109.5
Si1 C50 H50C 109.5
H50A C50 H50C 109.5
H50B C50 H50C 109.5
Si1 C51 H51A 109.5
Si1 C51 H51B 109.5
H51A C51 H51B 109.5
Si1 C51 H51C 109.5
H51A C51 H51C 109.5
H51B C51 H51C 109.5
C2A C1A H1AA 109.5
C2A C1A H1AB 109.5
H1AA C1A H1AB 109.5
C2A C1A H1AC 109.5
H1AA C1A H1AC 109.5
H1AB C1A H1AC 109.5
N1A C2A C3A 122.4(4)
N1A C2A C1A 121.8(4)
C3A C2A C1A 115.7(4)
C4A C3A C2A 130.9(4)
C4A C3A H3AA 114.6
C2A C3A H3AA 114.6
N2A C4A C3A 124.5(4)
N2A C4A C5A 119.8(4)
C3A C4A C5A 115.7(5)
C4A C5A H5A1 109.5
C4A C5A H5A2 109.5
H5A1 C5A H5A2 109.5
C4A C5A H5A3 109.5
H5A1 C5A H5A3 109.5
H5A2 C5A H5A3 109.5
N2A C6A C7A 112.0(4)
N2A C6A H6AA 109.2
C7A C6A H6AA 109.2
N2A C6A H6AB 109.2
C7A C6A H6AB 109.2
H6AA C6A H6AB 107.9
C6A C7A N3A 112.6(4)
C6A C7A H7AA 109.1
N3A C7A H7AA 109.1
C6A C7A H7AB 109.1
N3A C7A H7AB 109.1
H7AA C7A H7AB 107.8
N3A C8A C9A 113.6(3)
N3A C8A H8AA 108.8
C9A C8A H8AA 108.8
N3A C8A H8AB 108.8
C9A C8A H8AB 108.8
H8AA C8A H8AB 107.7
N4A C9A C8A 111.3(4)
N4A C9A H9AA 109.4
C8A C9A H9AA 109.4
N4A C9A H9AB 109.4
C8A C9A H9AB 109.4
H9AA C9A H9AB 108.0
N3A C10A H10D 109.5
N3A C10A H10E 109.5
H10D C10A H10E 109.5
N3A C10A H10F 109.5
H10D C10A H10F 109.5
H10E C10A H10F 109.5
C12A C11A C16A 121.1(4)
C12A C11A N1A 121.7(4)
C16A C11A N1A 117.3(4)
C13A C12A C11A 118.9(5)
C13A C12A C20A 117.8(4)
C11A C12A C20A 123.3(4)
C14A C13A C12A 121.1(5)
C14A C13A H13B 119.4
C12A C13A H13B 119.4
C15A C14A C13A 120.6(5)
C15A C14A H14B 119.7
C13A C14A H14B 119.7
C14A C15A C16A 120.6(5)
C14A C15A H15B 119.7
C16A C15A H15B 119.7
C11A C16A C15A 117.6(5)
C11A C16A C17A 122.8(4)
C15A C16A C17A 119.5(4)
C16A C17A C18A 114.3(5)
C16A C17A C19A 112.3(4)
C18A C17A C19A 106.6(4)
C16A C17A H17B 107.8
C18A C17A H17B 107.8
C19A C17A H17B 107.8
C17A C18A H18D 109.5
C17A C18A H18E 109.5
H18D C18A H18E 109.5
C17A C18A H18F 109.5
H18D C18A H18F 109.5
H18E C18A H18F 109.5
C17A C19A H19D 109.5
C17A C19A H19E 109.5
H19D C19A H19E 109.5
C17A C19A H19F 109.5
H19D C19A H19F 109.5
H19E C19A H19F 109.5
C12A C20A C21A 112.8(4)
C12A C20A C22A 111.6(4)
C21A C20A C22A 108.6(4)
C12A C20A H20B 107.9
C21A C20A H20B 107.9
C22A C20A H20B 107.9
C20A C21A H21D 109.5
C20A C21A H21E 109.5
H21D C21A H21E 109.5
C20A C21A H21F 109.5
H21D C21A H21F 109.5
H21E C21A H21F 109.5
C20A C22A H22D 109.5
C20A C22A H22E 109.5
H22D C22A H22E 109.5
C20A C22A H22F 109.5
H22D C22A H22F 109.5
H22E C22A H22F 109.5
O1A C23A O2A 118.2(3)
O1A C23A C24A 125.4(3)
O2A C23A C24A 116.4(3)
C23A C24A N8A 117.3(3)
C23A C24A C25A 124.5(3)
N8A C24A C25A 118.0(3)
C30A C25A C26A 117.4(4)
C30A C25A C24A 121.2(4)
C26A C25A C24A 121.4(4)
C27A C26A C25A 120.7(4)
C27A C26A H26B 119.6
C25A C26A H26B 119.7
C26A C27A C28A 120.8(5)
C26A C27A H27B 119.6
C28A C27A H27B 119.6
C29A C28A C27A 119.3(4)
C29A C28A H28B 120.4
C27A C28A H28B 120.4
C28A C29A C30A 119.9(5)
C28A C29A H29B 120.1
C30A C29A H29B 120.1
C25A C30A C29A 121.9(4)
C25A C30A H30B 119.0
C29A C30A H30B 119.0
O2A C31A H31D 109.5
O2A C31A H31E 109.5
H31D C31A H31E 109.5
O2A C31A H31F 109.5
H31D C31A H31F 109.5
H31E C31A H31F 109.5
N4A C34A H34G 109.5
N4A C34A H34H 109.5
H34G C34A H34H 109.5
N4A C34A H34I 109.5
H34G C34A H34I 109.5
H34H C34A H34I 109.5
N4A C35A H35G 109.5
N4A C35A H35H 109.5
H35G C35A H35H 109.5
N4A C35A H35I 109.5
H35G C35A H35I 109.5
H35H C35A H35I 109.5
N5A C36A C41A 122.6(4)
N5A C36A C37A 120.4(4)
C41A C36A C37A 117.0(3)
C38A C37A C36A 120.8(4)
C38A C37A C45A 117.8(4)
C36A C37A C45A 121.4(4)
C37A C38A C39A 121.6(4)
C37A C38A H38B 119.2
C39A C38A H38B 119.2
C40A C39A C38A 117.3(4)
C40A C39A H39B 121.4
C38A C39A H39B 121.4
C39A C40A C41A 123.8(4)
C39A C40A H40B 118.1
C41A C40A H40B 118.1
C40A C41A C36A 119.7(4)
C40A C41A C42A 116.2(4)
C36A C41A C42A 124.1(3)
C41A C42A C43A 111.3(4)
C41A C42A C44A 113.0(4)
C43A C42A C44A 111.2(4)
C41A C42A H42B 107.0
C43A C42A H42B 107.0
C44A C42A H42B 107.0
C42A C43A H43D 109.5
C42A C43A H43E 109.5
H43D C43A H43E 109.5
C42A C43A H43F 109.5
H43D C43A H43F 109.5
H43E C43A H43F 109.5
C42A C44A H44D 109.5
C42A C44A H44E 109.5
H44D C44A H44E 109.5
C42A C44A H44F 109.5
H44D C44A H44F 109.5
H44E C44A H44F 109.5
C37A C45A C46A 112.9(4)
C37A C45A C47A 111.0(3)
C46A C45A C47A 109.1(4)
C37A C45A H45B 107.9
C46A C45A H45B 107.9
C47A C45A H45B 107.9
C45A C46A H46D 109.5
C45A C46A H46E 109.5
H46D C46A H46E 109.5
C45A C46A H46F 109.5
H46D C46A H46F 109.5
H46E C46A H46F 109.5
C45A C47A H47D 109.5
C45A C47A H47E 109.5
H47D C47A H47E 109.5
C45A C47A H47F 109.5
H47D C47A H47F 109.5
H47E C47A H47F 109.5
N9A C48A N7A 111.6(4)
N9A C48A Si2 125.6(3)
N7A C48A Si2 122.7(3)
Si2 C49A H49D 109.5
Si2 C49A H49E 109.5
H49D C49A H49E 109.5
Si2 C49A H49F 109.5
H49D C49A H49F 109.5
H49E C49A H49F 109.5
Si2 C50A H50D 109.5
Si2 C50A H50E 109.5
H50D C50A H50E 109.5
Si2 C50A H50F 109.5
H50D C50A H50F 109.5
H50E C50A H50F 109.5
Si2 C51A H51D 109.5
Si2 C51A H51E 109.5
H51D C51A H51E 109.5
Si2 C51A H51F 109.5
H51D C51A H51F 109.5
H51E C51A H51F 109.5

loop_
_geom_bond_atom_site_label_1
_geom_bond_atom_site_label_2
_geom_bond_distance
Sc1 O1 2.069(3)
Sc1 N5 2.074(3)
Sc1 N2 2.168(4)
Sc1 N1 2.203(3)
Sc1 N6 2.367(3)
Sc1 N3 2.433(3)
Sc2 O1A 2.076(3)
Sc2 N5A 2.068(3)
Sc2 N2A 2.178(3)
Sc2 N1A 2.206(4)
Sc2 N6A 2.357(3)
Sc2 N3A 2.407(4)
Si1 C51 1.846(5)
Si1 C50 1.853(5)
Si1 C49 1.859(5)
Si1 C48 1.887(4)
Si2 C50A 1.837(5)
Si2 C49A 1.863(6)
Si2 C51A 1.868(6)
Si2 C48A 1.879(4)
O1 C23 1.276(5)
O2 C23 1.366(5)
O2 C31 1.423(5)
O1A C23A 1.285(4)
O2A C23A 1.344(4)
O2A C31A 1.429(5)
N1 C2 1.321(5)
N1 C11 1.449(5)
N2 C4 1.334(6)
N2 C6 1.494(6)
N3 C8 1.446(11)
N3 C7 1.476(6)
N3 C10 1.489(6)
N3 C8' 1.502(11)
N5 C36 1.391(5)
N5 H5D 0.8800
N6 N8 1.344(4)
N6 N7 1.348(4)
N7 C48 1.344(5)
N8 N9 1.323(4)
N8 C24 1.423(5)
N9 C48 1.339(5)
N1A C2A 1.343(5)
N1A C11A 1.449(5)
N2A C4A 1.341(6)
N2A C6A 1.470(5)
N3A C10A 1.483(5)
N3A C8A 1.486(5)
N3A C7A 1.494(6)
N4A C35A 1.430(7)
N4A C9A 1.454(6)
N4A C34A 1.472(7)
N5A C36A 1.405(5)
N5A H5AD 0.8800
N6A N8A 1.343(4)
N6A N7A 1.351(4)
N7A C48A 1.356(5)
N8A N9A 1.333(4)
N8A C24A 1.413(5)
N9A C48A 1.342(5)
C1 C2 1.542(6)
C1 H1A 0.9800
C1 H1B 0.9800
C1 H1C 0.9800
C2 C3 1.401(7)
C3 C4 1.388(7)
C3 H3A 0.9500
C4 C5 1.504(6)
C5 H5A 0.9800
C5 H5B 0.9800
C5 H5C 0.9800
C6 C7 1.527(8)
C6 H6A 0.9900
C6 H6B 0.9900
C7 H7A 0.9900
C7 H7B 0.9900
C10 H10A 0.9800
C10 H10B 0.9800
C10 H10C 0.9800
C11 C16 1.403(6)
C11 C12 1.418(6)
C12 C13 1.396(6)
C12 C20 1.507(6)
C13 C14 1.372(6)
C13 H13A 0.9500
C14 C15 1.361(7)
C14 H14A 0.9500
C15 C16 1.398(7)
C15 H15A 0.9500
C16 C17 1.501(7)
C17 C19 1.533(7)
C17 C18 1.545(7)
C17 H17A 1.0000
C18 H18A 0.9800
C18 H18B 0.9800
C18 H18C 0.9800
C19 H19A 0.9800
C19 H19B 0.9800
C19 H19C 0.9800
C20 C22 1.524(7)
C20 C21 1.526(7)
C20 H20A 1.0000
C21 H21A 0.9800
C21 H21B 0.9800
C21 H21C 0.9800
C22 H22A 0.9800
C22 H22B 0.9800
C22 H22C 0.9800
C23 C24 1.360(5)
C24 C25 1.468(5)
C25 C26 1.382(6)
C25 C30 1.397(6)
C26 C27 1.410(6)
C26 H26A 0.9500
C27 C28 1.372(6)
C27 H27A 0.9500
C28 C29 1.371(6)
C28 H28A 0.9500
C29 C30 1.385(6)
C29 H29A 0.9500
C30 H30A 0.9500
C31 H31A 0.9800
C31 H31B 0.9800
C31 H31C 0.9800
N4 C34 1.419(13)
N4 C35 1.454(15)
N4 C9 1.489(12)
C8 C9 1.498(17)
C8 H8A 0.9900
C8 H8B 0.9900
C9 H9A 0.9900
C9 H9B 0.9900
C34 H34A 0.9800
C34 H34B 0.9800
C34 H34C 0.9800
C35 H35A 0.9800
C35 H35B 0.9800
C35 H35C 0.9800
N4' C34' 1.456(11)
N4' C9' 1.469(11)
N4' C35' 1.497(14)
C8' C9' 1.570(13)
C8' H8'A 0.9900
C8' H8'B 0.9900
C9' H9'A 0.9900
C9' H9'B 0.9900
C34' H34D 0.9800
C34' H34E 0.9800
C34' H34F 0.9800
C35' H35D 0.9800
C35' H35E 0.9800
C35' H35F 0.9800
C36 C37 1.426(6)
C36 C41 1.436(6)
C37 C38 1.383(6)
C37 C45 1.523(6)
C38 C39 1.376(6)
C38 H38A 0.9500
C39 C40 1.366(6)
C39 H39A 0.9500
C40 C41 1.394(6)
C40 H40A 0.9500
C41 C42 1.490(6)
C42 C44 1.537(6)
C42 C43 1.554(7)
C42 H42A 1.0000
C43 H43A 0.9800
C43 H43B 0.9800
C43 H43C 0.9800
C44 H44A 0.9800
C44 H44B 0.9800
C44 H44C 0.9800
C45 C46 1.498(6)
C45 C47 1.531(6)
C45 H45A 1.0000
C46 H46A 0.9800
C46 H46B 0.9800
C46 H46C 0.9800
C47 H47A 0.9800
C47 H47B 0.9800
C47 H47C 0.9800
C49 H49A 0.9800
C49 H49B 0.9800
C49 H49C 0.9800
C50 H50A 0.9800
C50 H50B 0.9800
C50 H50C 0.9800
C51 H51A 0.9800
C51 H51B 0.9800
C51 H51C 0.9800
C1A C2A 1.486(6)
C1A H1AA 0.9800
C1A H1AB 0.9800
C1A H1AC 0.9800
C2A C3A 1.421(6)
C3A C4A 1.384(7)
C3A H3AA 0.9500
C4A C5A 1.519(6)
C5A H5A1 0.9800
C5A H5A2 0.9800
C5A H5A3 0.9800
C6A C7A 1.493(7)
C6A H6AA 0.9900
C6A H6AB 0.9900
C7A H7AA 0.9900
C7A H7AB 0.9900
C8A C9A 1.539(6)
C8A H8AA 0.9900
C8A H8AB 0.9900
C9A H9AA 0.9900
C9A H9AB 0.9900
C10A H10D 0.9800
C10A H10E 0.9800
C10A H10F 0.9800
C11A C12A 1.395(6)
C11A C16A 1.413(6)
C12A C13A 1.384(7)
C12A C20A 1.527(7)
C13A C14A 1.378(8)
C13A H13B 0.9500
C14A C15A 1.370(8)
C14A H14B 0.9500
C15A C16A 1.417(7)
C15A H15B 0.9500
C16A C17A 1.498(7)
C17A C18A 1.536(7)
C17A C19A 1.542(7)
C17A H17B 1.0000
C18A H18D 0.9800
C18A H18E 0.9800
C18A H18F 0.9800
C19A H19D 0.9800
C19A H19E 0.9800
C19A H19F 0.9800
C20A C21A 1.528(7)
C20A C22A 1.530(7)
C20A H20B 1.0000
C21A H21D 0.9800
C21A H21E 0.9800
C21A H21F 0.9800
C22A H22D 0.9800
C22A H22E 0.9800
C22A H22F 0.9800
C23A C24A 1.370(5)
C24A C25A 1.479(5)
C25A C30A 1.368(6)
C25A C26A 1.386(6)
C26A C27A 1.378(6)
C26A H26B 0.9500
C27A C28A 1.386(7)
C27A H27B 0.9500
C28A C29A 1.342(7)
C28A H28B 0.9500
C29A C30A 1.403(6)
C29A H29B 0.9500
C30A H30B 0.9500
C31A H31D 0.9800
C31A H31E 0.9800
C31A H31F 0.9800
C34A H34G 0.9800
C34A H34H 0.9800
C34A H34I 0.9800
C35A H35G 0.9800
C35A H35H 0.9800
C35A H35I 0.9800
C36A C41A 1.424(6)
C36A C37A 1.430(6)
C37A C38A 1.371(6)
C37A C45A 1.505(6)
C38A C39A 1.416(6)
C38A H38B 0.9500
C39A C40A 1.360(6)
C39A H39B 0.9500
C40A C41A 1.381(6)
C40A H40B 0.9500
C41A C42A 1.551(6)
C42A C43A 1.498(6)
C42A C44A 1.501(6)
C42A H42B 1.0000
C43A H43D 0.9800
C43A H43E 0.9800
C43A H43F 0.9800
C44A H44D 0.9800
C44A H44E 0.9800
C44A H44F 0.9800
C45A C46A 1.522(6)
C45A C47A 1.534(6)
C45A H45B 1.0000
C46A H46D 0.9800
C46A H46E 0.9800
C46A H46F 0.9800
C47A H47D 0.9800
C47A H47E 0.9800
C47A H47F 0.9800
C49A H49D 0.9800
C49A H49E 0.9800
C49A H49F 0.9800
C50A H50D 0.9800
C50A H50E 0.9800
C50A H50F 0.9800
C51A H51D 0.9800
C51A H51E 0.9800
C51A H51F 0.9800

loop_
_platon_squeeze_void_nr
_platon_squeeze_void_average_x
_platon_squeeze_void_average_y
_platon_squeeze_void_average_z
_platon_squeeze_void_volume
_platon_squeeze_void_count_electrons
_platon_squeeze_void_content
1 0.000 0.500 0.501 1268 234 ' '
2 0.243 0.205 0.866 14 1 ' '
3 0.500 0.126 0.052 10 1 ' '
4 0.500 0.874 0.948 10 0 ' '
5 0.757 0.795 0.133 14 1 ' '
